data_7036136
loop_
_publ_author_name
'Zhao, Rong-Qing'
'Liu, Xing'
'Zhou, Jian'
'Xiao, Hong-Ping'
'Zou, Hua-Hong'
'Fu, Lianshe'
'Tang, Qiuling'
'Tan, Xiao-Feng'

_publ_section_title
;
 The first examples of 1-D organic hybrid lanthanoid thioarsenates based
 on two [As(V)S4](3-) linkage modes.
;
_journal_issue 14
_journal_name_full 'Dalton transactions (Cambridge, England : 2003)'
_journal_page_first 6015
_journal_page_last 6022
_journal_paper_doi 10.1039/c5dt02188j
_journal_volume 45
_journal_year 2016
_chemical_formula_moiety 'C18 H60 As2 N12 S8 Sm2'
_chemical_formula_sum 'C18 H60 As2 N12 S8 Sm2'
_chemical_formula_weight 1151.82
_chemical_name_systematic
; 
 ? 
;
_space_group_IT_number 15
_symmetry_cell_setting monoclinic
_symmetry_space_group_name_Hall '-C 2yc'
_symmetry_space_group_name_H-M 'C 1 2/c 1'
_atom_sites_solution_hydrogens geom
_atom_sites_solution_primary direct
_atom_sites_solution_secondary difmap
_audit_creation_method SHELXL-97
_audit_update_record
;
2015-08-03 deposited with the CCDC.
2015-08-10 downloaded from the CCDC.
;
_cell_angle_alpha 90.00
_cell_angle_beta 121.791(2)
_cell_angle_gamma 90.00
_cell_formula_units_Z 8
_cell_length_a 38.7381(9)
_cell_length_b 11.9872(3)
_cell_length_c 20.5952(5)
_cell_measurement_reflns_used 7750
_cell_measurement_temperature 296(2)
_cell_measurement_theta_max 28.4650
_cell_measurement_theta_min 3.5090
_cell_volume 8128.8(4)
_computing_cell_refinement 'CrystalClear, Ver. 1.30 (Rigaku/MSC, 2001)'
_computing_data_collection 'CrystalClear, Ver. 1.30 (Rigaku/MSC, 2001)'
_computing_data_reduction 'CrystalStructure, Ver. 3.60 (Rigaku/MSC, 2004)'
_computing_molecular_graphics 'ORTEPII (Johnson, 1976)'
_computing_publication_material SHELXL97
_computing_structure_refinement 'SHELXL97 (Sheldrick, 1997)'
_computing_structure_solution 'SHELXS97 (Sheldrick, 1990)'
_diffrn_ambient_temperature 296(2)
_diffrn_detector_area_resol_mean 7.31
_diffrn_measured_fraction_theta_full 0.997
_diffrn_measured_fraction_theta_max 0.997
_diffrn_measurement_device_type 'Rigaku Mercury'
_diffrn_measurement_method \w
_diffrn_radiation_monochromator graphite
_diffrn_radiation_source 'fine-focus sealed tube'
_diffrn_radiation_type MoK\a
_diffrn_radiation_wavelength 0.71073
_diffrn_reflns_av_R_equivalents 0.0266
_diffrn_reflns_av_sigmaI/netI 0.0442
_diffrn_reflns_limit_h_max 48
_diffrn_reflns_limit_h_min -46
_diffrn_reflns_limit_k_max 9
_diffrn_reflns_limit_k_min -14
_diffrn_reflns_limit_l_max 25
_diffrn_reflns_limit_l_min -25
_diffrn_reflns_number 17620
_diffrn_reflns_theta_full 26.37
_diffrn_reflns_theta_max 26.37
_diffrn_reflns_theta_min 3.49
_exptl_absorpt_coefficient_mu 4.918
_exptl_absorpt_correction_T_max 0.7246
_exptl_absorpt_correction_T_min 0.5673
_exptl_absorpt_correction_type multi-scan
_exptl_absorpt_process_details 'Jacobson, R. (1998) Private communication'
_exptl_crystal_colour yellow
_exptl_crystal_density_diffrn 1.882
_exptl_crystal_density_method 'not measured'
_exptl_crystal_description block
_exptl_crystal_F_000 4560
_exptl_crystal_size_max 0.13
_exptl_crystal_size_mid 0.11
_exptl_crystal_size_min 0.07
_refine_diff_density_max 1.145
_refine_diff_density_min -1.358
_refine_diff_density_rms 0.116
_refine_ls_extinction_method none
_refine_ls_goodness_of_fit_ref 1.021
_refine_ls_hydrogen_treatment constr
_refine_ls_matrix_type full
_refine_ls_number_parameters 452
_refine_ls_number_reflns 8283
_refine_ls_number_restraints 187
_refine_ls_restrained_S_all 1.011
_refine_ls_R_factor_all 0.0458
_refine_ls_R_factor_gt 0.0366
_refine_ls_shift/su_max 0.001
_refine_ls_shift/su_mean 0.000
_refine_ls_structure_factor_coef Fsqd
_refine_ls_weighting_details 'calc w=1/[\s^2^(Fo^2^)+(0.0460P)^2^+4.0000P] where P=(Fo^2^+2Fc^2^)/3'
_refine_ls_weighting_scheme calc
_refine_ls_wR_factor_gt 0.0845
_refine_ls_wR_factor_ref 0.0918
_reflns_number_gt 7187
_reflns_number_total 8283
_reflns_threshold_expression >2sigma(I)
_cod_data_source_file c5dt02188j2.cif
_cod_data_source_block Id
_cod_depositor_comments 'Adding full bibliography for 7036133--7036141.cif.'
_cod_original_cell_volume 8128.8(3)
_cod_original_sg_symbol_Hall '-C 2yc '
_cod_original_sg_symbol_H-M 'C 2/c'
_cod_database_code 7036136

loop_
_symmetry_equiv_pos_as_xyz
'x, y, z'
'-x, y, -z+1/2'
'x+1/2, y+1/2, z'
'-x+1/2, y+1/2, -z+1/2'
'-x, -y, -z'
'x, -y, z-1/2'
'-x+1/2, -y+1/2, -z'
'x+1/2, -y+1/2, z-1/2'

loop_
_atom_site_label
_atom_site_type_symbol
_atom_site_fract_x
_atom_site_fract_y
_atom_site_fract_z
_atom_site_U_iso_or_equiv
_atom_site_adp_type
_atom_site_occupancy
_atom_site_symmetry_multiplicity
_atom_site_calc_flag
_atom_site_refinement_flags
_atom_site_disorder_assembly
_atom_site_disorder_group
Sm1 Sm 0.300835(9) 0.23630(2) 0.72543(2) 0.03218(9) Uani 1 1 d . A .
Sm2 Sm 0.069631(9) 0.27476(2) 0.493770(16) 0.02793(8) Uani 1 1 d . . .
As1 As 0.434242(18) 0.23689(4) 0.86892(3) 0.02729(13) Uani 1 1 d . . .
As2 As 0.183422(19) 0.24309(5) 0.61209(4) 0.03667(15) Uani 1 1 d . . .
S1 S 0.48565(4) 0.13182(13) 0.94254(9) 0.0350(4) Uani 1 1 d . . .
S2 S 0.43313(6) 0.38168(13) 0.92962(10) 0.0455(4) Uani 1 1 d . . .
S3 S 0.43571(6) 0.28277(16) 0.76869(10) 0.0488(4) Uani 1 1 d . . .
S4 S 0.38047(4) 0.13744(12) 0.83427(10) 0.0385(4) Uani 1 1 d . . .
S5 S 0.14903(5) 0.37760(17) 0.53635(13) 0.0618(6) Uani 1 1 d . . .
S6 S 0.21877(6) 0.15832(17) 0.57426(13) 0.0613(6) Uani 1 1 d . . .
S7 S 0.13980(5) 0.13383(15) 0.61441(11) 0.0513(5) Uani 1 1 d . . .
S8 S 0.22681(6) 0.3102(2) 0.72279(12) 0.0679(6) Uani 1 1 d . . .
N1 N 0.29444(19) 0.1207(5) 0.8273(4) 0.0586(17) Uani 1 1 d . . .
H1D H 0.2679 0.1110 0.8101 0.070 Uiso 1 1 calc R . .
H1E H 0.3054 0.0527 0.8318 0.070 Uiso 1 1 calc R . .
N2 N 0.32389(16) 0.3413(5) 0.8528(3) 0.0463(14) Uani 1 1 d . . .
H2B H 0.3512 0.3465 0.8790 0.056 Uiso 1 1 calc R . .
H2C H 0.3140 0.4112 0.8411 0.056 Uiso 1 1 calc R . .
N7 N 0.02633(17) 0.1051(4) 0.4135(3) 0.0498(15) Uani 1 1 d . . .
H7D H 0.0259 0.0547 0.4455 0.060 Uiso 1 1 calc R . .
H7E H 0.0006 0.1285 0.3818 0.060 Uiso 1 1 calc R . .
N8 N 0.10070(18) 0.1540(6) 0.4282(4) 0.0656(19) Uani 1 1 d . B .
H8B H 0.0967 0.1906 0.3866 0.079 Uiso 1 1 calc R . .
H8C H 0.1277 0.1478 0.4609 0.079 Uiso 1 1 calc R . .
N9 N 0.03832(16) 0.3480(4) 0.3552(3) 0.0392(12) Uani 1 1 d . . .
H9C H 0.0471 0.3053 0.3308 0.047 Uiso 1 1 calc R . .
H9D H 0.0111 0.3417 0.3303 0.047 Uiso 1 1 calc R . .
N10 N 0.06504(13) 0.4915(4) 0.4804(2) 0.0327(10) Uani 1 1 d . . .
H10D H 0.0482 0.5159 0.4951 0.039 Uiso 1 1 calc R . .
H10E H 0.0898 0.5198 0.5133 0.039 Uiso 1 1 calc R . .
N11 N 0.08605(18) 0.3619(5) 0.6213(3) 0.0527(16) Uani 1 1 d . . .
H11C H 0.1124 0.3490 0.6565 0.063 Uiso 1 1 calc R . .
H11D H 0.0827 0.4362 0.6151 0.063 Uiso 1 1 calc R . .
N12 N 0.04266(16) 0.1621(4) 0.5659(3) 0.0417(13) Uani 1 1 d . . .
H12B H 0.0154 0.1596 0.5363 0.050 Uiso 1 1 calc R . .
H12C H 0.0518 0.0916 0.5715 0.050 Uiso 1 1 calc R . .
C1 C 0.3311(3) 0.3398(9) 0.9808(5) 0.092(3) Uani 1 1 d . . .
H1A H 0.3251 0.4180 0.9775 0.138 Uiso 1 1 calc R . .
H1B H 0.3600 0.3293 1.0069 0.138 Uiso 1 1 calc R . .
H1C H 0.3208 0.3028 1.0085 0.138 Uiso 1 1 calc R . .
C2 C 0.3119(3) 0.2926(8) 0.9037(5) 0.076(3) Uani 1 1 d . . .
H2A H 0.2829 0.3092 0.8795 0.091 Uiso 1 1 calc R . .
C3 C 0.3145(3) 0.1733(8) 0.9045(5) 0.084(3) Uani 1 1 d . . .
H3A H 0.3023 0.1437 0.9316 0.101 Uiso 1 1 calc R . .
H3B H 0.3430 0.1522 0.9328 0.101 Uiso 1 1 calc R . .
C13 C 0.0597(3) 0.6581(6) 0.4025(5) 0.073(3) Uani 1 1 d . . .
H13A H 0.0530 0.6996 0.4342 0.110 Uiso 1 1 calc R . .
H13B H 0.0436 0.6844 0.3509 0.110 Uiso 1 1 calc R . .
H13C H 0.0880 0.6678 0.4208 0.110 Uiso 1 1 calc R . .
C14 C 0.0512(3) 0.5373(6) 0.4052(5) 0.081(3) Uani 1 1 d . . .
H14A H 0.0221 0.5430 0.3865 0.097 Uiso 1 1 calc R . .
C15 C 0.0488(4) 0.4635(7) 0.3524(5) 0.095(4) Uani 1 1 d . . .
H15A H 0.0749 0.4638 0.3564 0.114 Uiso 1 1 calc R . .
H15B H 0.0290 0.4923 0.3023 0.114 Uiso 1 1 calc R . .
C16 C 0.0717(3) 0.3655(8) 0.7261(5) 0.088(3) Uani 1 1 d . . .
H16A H 0.0794 0.4425 0.7306 0.131 Uiso 1 1 calc R . .
H16B H 0.0936 0.3233 0.7662 0.131 Uiso 1 1 calc R . .
H16C H 0.0482 0.3589 0.7300 0.131 Uiso 1 1 calc R . .
C17 C 0.0620(3) 0.3217(7) 0.6504(5) 0.078(3) Uani 1 1 d . . .
H17A H 0.0353 0.3543 0.6150 0.094 Uiso 1 1 calc R . .
C18 C 0.0537(3) 0.2042(6) 0.6419(5) 0.066(2) Uani 1 1 d . . .
H18A H 0.0316 0.1889 0.6500 0.079 Uiso 1 1 calc R . .
H18B H 0.0775 0.1645 0.6809 0.079 Uiso 1 1 calc R . .
C7 C 0.2754(4) 0.5814(10) 0.5795(8) 0.077(5) Uani 0.602(10) 1 d PU A 1
H7A H 0.2475 0.5988 0.5611 0.116 Uiso 0.602(10) 1 calc PR A 1
H7B H 0.2777 0.5553 0.5378 0.116 Uiso 0.602(10) 1 calc PR A 1
H7C H 0.2917 0.6471 0.6011 0.116 Uiso 0.602(10) 1 calc PR A 1
C8 C 0.2889(5) 0.4981(16) 0.6355(12) 0.063(5) Uani 0.602(10) 1 d PU A 1
H8A H 0.2858 0.5315 0.6756 0.076 Uiso 0.602(10) 1 calc PR A 1
C9 C 0.3330(4) 0.4776(13) 0.6734(9) 0.050(4) Uani 0.602(10) 1 d PU A 1
H9A H 0.3473 0.5482 0.6893 0.060 Uiso 0.602(10) 1 calc PR A 1
H9B H 0.3386 0.4434 0.6372 0.060 Uiso 0.602(10) 1 calc PR A 1
C7B C 0.3542(6) 0.5839(16) 0.6855(12) 0.068(6) Uani 0.398(10) 1 d PU A 2
H7L H 0.3569 0.6548 0.7095 0.103 Uiso 0.398(10) 1 calc PR A 2
H7M H 0.3406 0.5940 0.6312 0.103 Uiso 0.398(10) 1 calc PR A 2
H7N H 0.3806 0.5527 0.7044 0.103 Uiso 0.398(10) 1 calc PR A 2
C8B C 0.2998(8) 0.473(2) 0.6214(17) 0.060(6) Uani 0.398(10) 1 d PU A 2
H8L H 0.2864 0.5388 0.5916 0.072 Uiso 0.398(10) 1 calc PR A 2
H8M H 0.3142 0.4368 0.6004 0.072 Uiso 0.398(10) 1 calc PR A 2
C9B C 0.3287(7) 0.5027(19) 0.7042(13) 0.047(4) Uani 0.398(10) 1 d PU A 2
H9L H 0.3154 0.5403 0.7275 0.056 Uiso 0.398(10) 1 calc PR A 2
N5 N 0.26836(19) 0.3917(5) 0.6204(4) 0.079(2) Uani 1 1 d . . .
H5B H 0.2658 0.3637 0.5775 0.094 Uiso 0.602(10) 1 calc PR A 1
H5C H 0.2431 0.4047 0.6104 0.094 Uiso 0.602(10) 1 calc PR A 1
H5F H 0.2546 0.3586 0.5743 0.094 Uiso 0.398(10) 1 d PR A 2
H5G H 0.2503 0.4300 0.6266 0.094 Uiso 0.398(10) 1 d PR A 2
N6 N 0.34805(16) 0.4036(4) 0.7411(3) 0.0487(15) Uani 1 1 d . . .
H6C H 0.3521 0.4454 0.7808 0.058 Uiso 0.602(10) 1 calc PR A 1
H6D H 0.3723 0.3760 0.7531 0.058 Uiso 0.602(10) 1 calc PR A 1
H6F H 0.3638 0.4192 0.7912 0.058 Uiso 0.398(10) 1 d PR A 2
H6G H 0.3645 0.3810 0.7252 0.058 Uiso 0.398(10) 1 d PR A 2
C10 C 0.0231(5) -0.0551(13) 0.3376(10) 0.073(6) Uani 0.494(14) 1 d PU B 1
H10A H -0.0059 -0.0482 0.3068 0.110 Uiso 0.494(14) 1 calc PR B 1
H10B H 0.0303 -0.1064 0.3787 0.110 Uiso 0.494(14) 1 calc PR B 1
H10C H 0.0332 -0.0822 0.3068 0.110 Uiso 0.494(14) 1 calc PR B 1
C10B C 0.0922(6) -0.0383(13) 0.3567(10) 0.079(6) Uani 0.506(14) 1 d PU B 2
H10F H 0.1194 -0.0662 0.3872 0.119 Uiso 0.506(14) 1 calc PR B 2
H10G H 0.0891 0.0008 0.3133 0.119 Uiso 0.506(14) 1 calc PR B 2
H10H H 0.0734 -0.0995 0.3397 0.119 Uiso 0.506(14) 1 calc PR B 2
C11 C 0.0834(3) 0.0429(7) 0.4055(6) 0.081(3) Uani 1 1 d . . .
H11A H 0.0910 0.0104 0.3716 0.098 Uiso 0.494(14) 1 calc PR B 1
H11B H 0.0941 -0.0044 0.4503 0.098 Uiso 0.494(14) 1 calc PR B 1
H11F H 0.0923 0.0031 0.4534 0.098 Uiso 0.506(14) 1 calc PR B 2
C12 C 0.0401(3) 0.0486(7) 0.3675(5) 0.080(3) Uani 1 1 d . B .
H12A H 0.0314 0.0969 0.3231 0.096 Uiso 0.494(14) 1 calc PR B 1
H12F H 0.0291 -0.0264 0.3557 0.096 Uiso 0.506(14) 1 calc PR B 2
H12G H 0.0295 0.0883 0.3196 0.096 Uiso 0.506(14) 1 calc PR B 2
N3 N 0.32949(18) 0.1894(5) 0.6387(3) 0.0509(15) Uani 1 1 d . . .
H3C H 0.3205 0.2403 0.6010 0.061 Uiso 0.602(10) 1 calc PR A 1
H3D H 0.3568 0.1930 0.6666 0.061 Uiso 0.602(10) 1 calc PR A 1
H3G H 0.3115 0.2137 0.5912 0.061 Uiso 0.398(10) 1 d PR A 2
H3H H 0.3525 0.2290 0.6557 0.061 Uiso 0.398(10) 1 d PR A 2
N4 N 0.29993(18) 0.0274(4) 0.6950(3) 0.0521(15) Uani 1 1 d . . .
H4G H 0.3083 -0.0113 0.7383 0.062 Uiso 0.602(10) 1 calc PR A 1
H4H H 0.2740 0.0077 0.6616 0.062 Uiso 0.602(10) 1 calc PR A 1
H4D H 0.3082 -0.0114 0.7382 0.062 Uiso 0.398(10) 1 d PR A 2
H4E H 0.2740 0.0079 0.6614 0.062 Uiso 0.398(10) 1 d PR A 2
C4 C 0.3046(8) -0.1228(15) 0.6156(15) 0.080(7) Uani 0.602(10) 1 d PDU A 1
H4A H 0.3023 -0.1781 0.6468 0.121 Uiso 0.602(10) 1 calc PR A 1
H4B H 0.3223 -0.1497 0.5996 0.121 Uiso 0.602(10) 1 calc PR A 1
H4C H 0.2782 -0.1081 0.5714 0.121 Uiso 0.602(10) 1 calc PR A 1
C5 C 0.3233(5) -0.0068(12) 0.6651(9) 0.055(4) Uani 0.602(10) 1 d PDU A 1
H5A H 0.3522 -0.0140 0.7048 0.066 Uiso 0.602(10) 1 calc PR A 1
C6 C 0.3164(5) 0.0742(13) 0.6043(9) 0.055(3) Uani 0.602(10) 1 d PU A 1
H6A H 0.2879 0.0751 0.5644 0.066 Uiso 0.602(10) 1 calc PR A 1
H6B H 0.3319 0.0518 0.5818 0.066 Uiso 0.602(10) 1 calc PR A 1
C4B C 0.3180(10) -0.1309(19) 0.637(2) 0.062(7) Uani 0.398(10) 1 d PDU A 2
H4L H 0.3193 -0.1604 0.6819 0.093 Uiso 0.398(10) 1 calc PR A 2
H4M H 0.3440 -0.1384 0.6426 0.093 Uiso 0.398(10) 1 calc PR A 2
H4I H 0.2980 -0.1711 0.5930 0.093 Uiso 0.398(10) 1 calc PR A 2
C5B C 0.3053(8) 0.0023(17) 0.6278(14) 0.051(5) Uani 0.398(10) 1 d PDU A 2
H5L H 0.2799 0.0154 0.5791 0.061 Uiso 0.398(10) 1 calc PR A 2
C6B C 0.3383(7) 0.072(2) 0.6336(15) 0.055(5) Uani 0.398(10) 1 d PU A 2
H6L H 0.3640 0.0508 0.6786 0.066 Uiso 0.398(10) 1 calc PR A 2
H6M H 0.3402 0.0602 0.5890 0.066 Uiso 0.398(10) 1 calc PR A 2

loop_
_atom_site_aniso_label
_atom_site_aniso_U_11
_atom_site_aniso_U_22
_atom_site_aniso_U_33
_atom_site_aniso_U_23
_atom_site_aniso_U_13
_atom_site_aniso_U_12
Sm1 0.02599(16) 0.02889(16) 0.0407(2) 0.00413(14) 0.01686(15) 0.00337(11)
Sm2 0.02152(14) 0.03312(16) 0.02790(17) 0.00262(12) 0.01216(14) 0.00216(11)
As1 0.0197(3) 0.0288(3) 0.0305(3) 0.0008(2) 0.0113(3) 0.0006(2)
As2 0.0198(3) 0.0420(3) 0.0417(4) 0.0040(3) 0.0117(3) 0.0059(2)
S1 0.0216(7) 0.0357(8) 0.0417(9) 0.0057(7) 0.0126(7) 0.0025(6)
S2 0.0422(9) 0.0337(8) 0.0556(11) -0.0111(8) 0.0224(9) -0.0006(7)
S3 0.0365(9) 0.0744(12) 0.0363(9) 0.0128(8) 0.0197(8) 0.0049(9)
S4 0.0207(7) 0.0321(8) 0.0527(10) 0.0038(7) 0.0124(7) -0.0008(6)
S5 0.0286(9) 0.0579(11) 0.0889(15) 0.0349(11) 0.0241(10) 0.0071(8)
S6 0.0390(10) 0.0673(13) 0.0811(14) -0.0286(11) 0.0339(11) -0.0055(9)
S7 0.0345(9) 0.0539(11) 0.0638(12) 0.0241(10) 0.0247(9) 0.0088(8)
S8 0.0333(10) 0.0936(16) 0.0572(12) -0.0253(12) 0.0104(9) 0.0103(10)
N1 0.067(4) 0.044(3) 0.087(5) 0.008(3) 0.056(4) -0.001(3)
N2 0.039(3) 0.050(3) 0.050(3) -0.003(3) 0.024(3) 0.002(3)
N7 0.053(4) 0.043(3) 0.054(4) -0.008(3) 0.029(3) -0.001(3)
N8 0.046(4) 0.104(6) 0.052(4) 0.008(4) 0.030(3) 0.025(4)
N9 0.036(3) 0.048(3) 0.029(3) 0.001(2) 0.014(2) 0.001(2)
N10 0.022(2) 0.038(3) 0.033(3) 0.003(2) 0.011(2) 0.001(2)
N11 0.078(4) 0.044(3) 0.041(3) -0.002(3) 0.034(3) -0.011(3)
N12 0.034(3) 0.039(3) 0.053(3) 0.001(3) 0.024(3) 0.000(2)
C1 0.107(8) 0.104(8) 0.061(6) -0.018(6) 0.042(6) -0.009(6)
C2 0.086(7) 0.094(7) 0.047(5) -0.017(5) 0.034(5) -0.029(6)
C3 0.126(9) 0.076(6) 0.076(7) 0.018(6) 0.070(7) 0.029(6)
C13 0.096(7) 0.047(4) 0.077(6) 0.014(4) 0.046(6) -0.005(5)
C14 0.154(10) 0.038(4) 0.053(5) 0.000(4) 0.056(6) -0.003(5)
C15 0.170(11) 0.051(5) 0.050(5) 0.010(4) 0.050(6) -0.028(6)
C16 0.091(7) 0.121(8) 0.054(5) -0.019(5) 0.041(5) -0.018(6)
C17 0.121(8) 0.078(6) 0.065(6) -0.023(5) 0.070(6) -0.021(6)
C18 0.092(7) 0.061(5) 0.058(5) -0.005(4) 0.049(5) -0.019(4)
C7 0.061(8) 0.048(7) 0.081(9) 0.023(7) 0.009(7) 0.007(6)
C8 0.038(7) 0.051(8) 0.084(9) 0.019(7) 0.021(6) 0.005(6)
C9 0.025(5) 0.046(8) 0.071(9) 0.027(7) 0.020(5) -0.006(5)
C7B 0.048(10) 0.054(10) 0.080(12) 0.009(9) 0.018(9) -0.013(8)
C8B 0.047(10) 0.040(10) 0.071(10) 0.025(8) 0.015(8) 0.000(8)
C9B 0.042(8) 0.040(9) 0.061(10) 0.013(8) 0.029(7) 0.006(7)
N5 0.041(4) 0.063(4) 0.089(5) 0.039(4) 0.006(4) -0.008(3)
N6 0.039(3) 0.045(3) 0.054(4) 0.011(3) 0.019(3) -0.002(3)
C10 0.087(13) 0.047(9) 0.094(13) -0.018(9) 0.053(11) -0.018(8)
C10B 0.121(15) 0.048(9) 0.107(14) -0.008(9) 0.086(13) 0.014(9)
C11 0.089(7) 0.069(6) 0.099(7) -0.014(6) 0.058(6) 0.019(5)
C12 0.075(7) 0.062(5) 0.074(6) -0.029(5) 0.019(5) 0.017(5)
N3 0.057(4) 0.046(3) 0.058(4) 0.001(3) 0.035(3) -0.002(3)
N4 0.054(4) 0.041(3) 0.047(3) -0.008(3) 0.017(3) -0.009(3)
C4 0.080(15) 0.053(9) 0.079(14) -0.014(9) 0.022(10) 0.004(8)
C5 0.060(9) 0.049(6) 0.056(9) -0.009(7) 0.031(7) 0.000(6)
C6 0.059(9) 0.061(7) 0.057(9) -0.016(7) 0.038(7) -0.003(8)
C4B 0.064(15) 0.041(11) 0.065(15) -0.027(10) 0.022(12) -0.002(9)
C5B 0.061(11) 0.046(8) 0.054(11) -0.012(9) 0.036(8) -0.007(9)
C6B 0.049(10) 0.061(8) 0.062(11) -0.011(9) 0.034(8) -0.006(9)

loop_
_atom_type_symbol
_atom_type_description
_atom_type_scat_dispersion_real
_atom_type_scat_dispersion_imag
_atom_type_scat_source
C C 0.0033 0.0016 'International Tables Vol C Tables 4.2.6.8 and 6.1.1.4'
H H 0.0000 0.0000 'International Tables Vol C Tables 4.2.6.8 and 6.1.1.4'
As As 0.0499 2.0058 'International Tables Vol C Tables 4.2.6.8 and 6.1.1.4'
N N 0.0061 0.0033 'International Tables Vol C Tables 4.2.6.8 and 6.1.1.4'
S S 0.1246 0.1234 'International Tables Vol C Tables 4.2.6.8 and 6.1.1.4'
Sm Sm -0.1638 3.4418 'International Tables Vol C Tables 4.2.6.8 and 6.1.1.4'

loop_
_geom_angle_atom_site_label_1
_geom_angle_atom_site_label_2
_geom_angle_atom_site_label_3
_geom_angle
_geom_angle_site_symmetry_3
N4 Sm1 N2 131.88(18) .
N4 Sm1 N3 65.25(18) .
N2 Sm1 N3 138.42(18) .
N4 Sm1 N6 133.92(18) .
N2 Sm1 N6 70.07(18) .
N3 Sm1 N6 74.21(18) .
N4 Sm1 N5 123.4(2) .
N2 Sm1 N5 104.4(2) .
N3 Sm1 N5 77.3(2) .
N6 Sm1 N5 63.73(18) .
N4 Sm1 N1 71.77(18) .
N2 Sm1 N1 65.08(18) .
N3 Sm1 N1 133.14(19) .
N6 Sm1 N1 131.16(19) .
N5 Sm1 N1 145.7(2) .
N4 Sm1 S4 70.63(13) .
N2 Sm1 S4 76.24(12) .
N3 Sm1 S4 77.40(14) .
N6 Sm1 S4 80.24(12) .
N5 Sm1 S4 140.35(15) .
N1 Sm1 S4 71.45(14) .
N4 Sm1 S8 113.29(14) .
N2 Sm1 S8 71.97(12) .
N3 Sm1 S8 143.53(14) .
N6 Sm1 S8 112.25(13) .
N5 Sm1 S8 74.59(17) .
N1 Sm1 S8 71.14(14) .
S4 Sm1 S8 138.38(6) .
N4 Sm1 S6 66.45(14) .
N2 Sm1 S6 139.30(12) .
N3 Sm1 S6 80.45(14) .
N6 Sm1 S6 127.96(13) .
N5 Sm1 S6 66.77(15) .
N1 Sm1 S6 99.16(15) .
S4 Sm1 S6 136.78(5) .
S8 Sm1 S6 67.37(5) .
N11 Sm2 N9 134.85(18) .
N11 Sm2 N12 65.52(17) .
N9 Sm2 N12 135.10(17) .
N11 Sm2 N7 134.07(18) .
N9 Sm2 N7 78.12(17) .
N12 Sm2 N7 68.78(17) .
N11 Sm2 N10 70.76(16) .
N9 Sm2 N10 65.20(15) .
N12 Sm2 N10 123.53(15) .
N7 Sm2 N10 136.59(16) .
N11 Sm2 N8 143.46(19) .
N9 Sm2 N8 72.55(18) .
N12 Sm2 N8 115.6(2) .
N7 Sm2 N8 64.19(19) .
N10 Sm2 N8 120.78(18) .
N11 Sm2 S5 82.55(14) .
N9 Sm2 S5 89.75(12) .
N12 Sm2 S5 135.15(12) .
N7 Sm2 S5 136.86(13) .
N10 Sm2 S5 67.79(10) .
N8 Sm2 S5 72.67(16) .
N11 Sm2 S7 76.03(14) .
N9 Sm2 S7 141.51(12) .
N12 Sm2 S7 72.58(12) .
N7 Sm2 S7 94.84(13) .
N10 Sm2 S7 128.30(11) .
N8 Sm2 S7 70.42(14) .
S5 Sm2 S7 69.58(5) .
N11 Sm2 S1 81.34(14) 8_455
N9 Sm2 S1 72.58(12) 8_455
N12 Sm2 S1 73.29(12) 8_455
N7 Sm2 S1 81.62(12) 8_455
N10 Sm2 S1 66.27(10) 8_455
N8 Sm2 S1 135.08(14) 8_455
S5 Sm2 S1 134.04(5) 8_455
S7 Sm2 S1 144.52(5) 8_455
S2 As1 S1 110.82(7) .
S2 As1 S3 111.55(7) .
S1 As1 S3 109.85(7) .
S2 As1 S4 108.94(7) .
S1 As1 S4 106.31(6) .
S3 As1 S4 109.20(7) .
S5 As2 S8 109.15(9) .
S5 As2 S6 111.14(9) .
S8 As2 S6 105.61(8) .
S5 As2 S7 106.15(7) .
S8 As2 S7 112.76(9) .
S6 As2 S7 112.09(8) .
As1 S1 Sm2 116.66(6) 8_556
As1 S4 Sm1 117.97(6) .
As2 S5 Sm2 93.00(6) .
As2 S6 Sm1 90.30(7) .
As2 S7 Sm2 91.03(6) .
As2 S8 Sm1 96.62(7) .
C3 N1 Sm1 114.3(5) .
C3 N1 H1D 108.7 .
Sm1 N1 H1D 108.7 .
C3 N1 H1E 108.7 .
Sm1 N1 H1E 108.7 .
H1D N1 H1E 107.6 .
C2 N2 Sm1 117.1(4) .
C2 N2 H2B 108.0 .
Sm1 N2 H2B 108.0 .
C2 N2 H2C 108.0 .
Sm1 N2 H2C 108.0 .
H2B N2 H2C 107.3 .
C12 N7 Sm2 115.9(5) .
C12 N7 H7D 108.3 .
Sm2 N7 H7D 108.3 .
C12 N7 H7E 108.3 .
Sm2 N7 H7E 108.3 .
H7D N7 H7E 107.4 .
C11 N8 Sm2 114.0(5) .
C11 N8 H8B 108.8 .
Sm2 N8 H8B 108.8 .
C11 N8 H8C 108.8 .
Sm2 N8 H8C 108.8 .
H8B N8 H8C 107.6 .
C15 N9 Sm2 112.8(4) .
C15 N9 H9C 109.0 .
Sm2 N9 H9C 109.0 .
C15 N9 H9D 109.0 .
Sm2 N9 H9D 109.0 .
H9C N9 H9D 107.8 .
C14 N10 Sm2 117.1(4) .
C14 N10 H10D 108.0 .
Sm2 N10 H10D 108.0 .
C14 N10 H10E 108.0 .
Sm2 N10 H10E 108.0 .
H10D N10 H10E 107.3 .
C17 N11 Sm2 115.1(4) .
C17 N11 H11C 108.5 .
Sm2 N11 H11C 108.5 .
C17 N11 H11D 108.5 .
Sm2 N11 H11D 108.5 .
H11C N11 H11D 107.5 .
C18 N12 Sm2 116.7(4) .
C18 N12 H12B 108.1 .
Sm2 N12 H12B 108.1 .
C18 N12 H12C 108.1 .
Sm2 N12 H12C 108.1 .
H12B N12 H12C 107.3 .
C2 C1 H1A 109.5 .
C2 C1 H1B 109.5 .
H1A C1 H1B 109.5 .
C2 C1 H1C 109.5 .
H1A C1 H1C 109.5 .
H1B C1 H1C 109.5 .
C3 C2 C1 112.3(9) .
C3 C2 N2 111.0(7) .
C1 C2 N2 116.6(7) .
C3 C2 H2A 105.3 .
C1 C2 H2A 105.3 .
N2 C2 H2A 105.3 .
C2 C3 N1 114.5(7) .
C2 C3 H3A 108.6 .
N1 C3 H3A 108.6 .
C2 C3 H3B 108.6 .
N1 C3 H3B 108.6 .
H3A C3 H3B 107.6 .
C14 C13 H13A 109.5 .
C14 C13 H13B 109.5 .
H13A C13 H13B 109.5 .
C14 C13 H13C 109.5 .
H13A C13 H13C 109.5 .
H13B C13 H13C 109.5 .
C15 C14 N10 115.8(6) .
C15 C14 C13 121.5(7) .
N10 C14 C13 116.2(7) .
C15 C14 H14A 98.6 .
N10 C14 H14A 98.6 .
C13 C14 H14A 98.6 .
C14 C15 N9 119.3(7) .
C14 C15 H15A 107.5 .
N9 C15 H15A 107.5 .
C14 C15 H15B 107.5 .
N9 C15 H15B 107.5 .
H15A C15 H15B 107.0 .
C17 C16 H16A 109.5 .
C17 C16 H16B 109.5 .
H16A C16 H16B 109.5 .
C17 C16 H16C 109.5 .
H16A C16 H16C 109.5 .
H16B C16 H16C 109.5 .
N11 C17 C18 115.7(7) .
N11 C17 C16 117.3(7) .
C18 C17 C16 112.8(7) .
N11 C17 H17A 102.7 .
C18 C17 H17A 102.7 .
C16 C17 H17A 102.7 .
C17 C18 N12 112.6(6) .
C17 C18 H18A 109.1 .
N12 C18 H18A 109.1 .
C17 C18 H18B 109.1 .
N12 C18 H18B 109.1 .
H18A C18 H18B 107.8 .
C7 C8 N5 121.7(15) .
C7 C8 C9 112.3(15) .
N5 C8 C9 108.6(14) .
C7 C8 H8A 104.1 .
N5 C8 H8A 104.1 .
C9 C8 H8A 104.1 .
C8 C9 N6 111.6(12) .
C8 C9 H9A 109.3 .
N6 C9 H9A 109.3 .
C8 C9 H9B 109.3 .
N6 C9 H9B 109.3 .
H9A C9 H9B 108.0 .
C9B C7B H7L 109.5 .
C9B C7B H7M 109.5 .
H7L C7B H7M 109.5 .
C9B C7B H7N 109.5 .
H7L C7B H7N 109.5 .
H7M C7B H7N 109.5 .
N5 C8B C9B 106(2) .
N5 C8B H8L 110.5 .
C9B C8B H8L 110.5 .
N5 C8B H8M 110.5 .
C9B C8B H8M 110.5 .
H8L C8B H8M 108.7 .
N6 C9B C8B 106(2) .
N6 C9B C7B 115.6(16) .
C8B C9B C7B 93.4(19) .
N6 C9B H9L 113.3 .
C8B C9B H9L 113.3 .
C7B C9B H9L 113.3 .
C8 N5 Sm1 118.6(8) .
C8B N5 Sm1 113.7(10) .
C8 N5 H5B 107.7 .
C8B N5 H5B 85.8 .
Sm1 N5 H5B 107.7 .
C8 N5 H5C 107.7 .
C8B N5 H5C 130.2 .
Sm1 N5 H5C 107.7 .
H5B N5 H5C 107.1 .
C8 N5 H5F 124.6 .
C8B N5 H5F 108.4 .
Sm1 N5 H5F 108.5 .
H5C N5 H5F 82.3 .
C8 N5 H5G 84.2 .
C8B N5 H5G 110.0 .
Sm1 N5 H5G 108.5 .
H5B N5 H5G 129.4 .
H5F N5 H5G 107.5 .
C9B N6 Sm1 116.4(10) .
C9 N6 Sm1 115.9(6) .
C9B N6 H6C 78.9 .
C9 N6 H6C 108.3 .
Sm1 N6 H6C 108.3 .
C9B N6 H6D 130.2 .
C9 N6 H6D 108.3 .
Sm1 N6 H6D 108.3 .
H6C N6 H6D 107.4 .
C9B N6 H6F 107.0 .
C9 N6 H6F 130.2 .
Sm1 N6 H6F 108.0 .
H6D N6 H6F 77.4 .
C9B N6 H6G 109.8 .
C9 N6 H6G 80.9 .
Sm1 N6 H6G 108.0 .
H6C N6 H6G 133.0 .
H6F N6 H6G 107.3 .
C12 C10 H10A 109.5 .
C12 C10 H10B 109.5 .
C12 C10 H10C 109.5 .
C11 C10B H10F 109.5 .
C11 C10B H10G 109.5 .
H10F C10B H10G 109.5 .
C11 C10B H10H 109.5 .
H10F C10B H10H 109.5 .
H10G C10B H10H 109.5 .
C12 C11 N8 109.9(7) .
C12 C11 C10B 105.5(11) .
N8 C11 C10B 124.1(10) .
C12 C11 H11A 109.7 .
N8 C11 H11A 109.7 .
C12 C11 H11B 109.7 .
N8 C11 H11B 109.7 .
C10B C11 H11B 96.9 .
H11A C11 H11B 108.2 .
C12 C11 H11F 105.3 .
N8 C11 H11F 105.3 .
C10B C11 H11F 105.3 .
H11A C11 H11F 116.7 .
C10 C12 C11 110.2(10) .
C10 C12 N7 116.6(11) .
C11 C12 N7 112.8(7) .
C10 C12 H12A 105.4 .
C11 C12 H12A 105.4 .
N7 C12 H12A 105.4 .
C11 C12 H12F 109.0 .
N7 C12 H12F 109.0 .
H12A C12 H12F 115.2 .
C10 C12 H12G 98.1 .
C11 C12 H12G 109.0 .
N7 C12 H12G 109.0 .
H12F C12 H12G 107.8 .
C6B N3 Sm1 116.9(10) .
C6 N3 Sm1 111.0(7) .
C6B N3 H3C 126.0 .
C6 N3 H3C 109.4 .
Sm1 N3 H3C 109.4 .
C6B N3 H3D 81.5 .
C6 N3 H3D 109.4 .
Sm1 N3 H3D 109.4 .
H3C N3 H3D 108.0 .
C6B N3 H3G 108.0 .
C6 N3 H3G 84.8 .
Sm1 N3 H3G 107.9 .
H3D N3 H3G 131.0 .
C6B N3 H3H 108.4 .
C6 N3 H3H 133.0 .
Sm1 N3 H3H 108.0 .
H3C N3 H3H 80.5 .
H3G N3 H3H 107.2 .
C5 N4 Sm1 117.5(7) .
C5B N4 Sm1 114.8(9) .
C5 N4 H4G 107.9 .
C5B N4 H4G 130.1 .
Sm1 N4 H4G 107.9 .
C5 N4 H4H 107.9 .
C5B N4 H4H 83.4 .
Sm1 N4 H4H 107.9 .
H4G N4 H4H 107.2 .
C5 N4 H4D 108.0 .
C5B N4 H4D 130.1 .
Sm1 N4 H4D 108.1 .
H4H N4 H4D 107.0 .
C5 N4 H4E 107.7 .
C5B N4 H4E 83.2 .
Sm1 N4 H4E 107.8 .
H4G N4 H4E 107.5 .
H4D N4 H4E 107.2 .
C5 C4 H4A 109.5 .
C5 C4 H4B 109.5 .
H4A C4 H4B 109.5 .
C5 C4 H4C 109.5 .
H4A C4 H4C 109.5 .
H4B C4 H4C 109.5 .
N4 C5 C6 107.9(13) .
N4 C5 C4 110.0(18) .
C6 C5 C4 101.7(17) .
N4 C5 H5A 112.2 .
C6 C5 H5A 112.2 .
C4 C5 H5A 112.2 .
C5 C6 N3 109.5(11) .
C5 C6 H6A 109.8 .
N3 C6 H6A 109.8 .
C5 C6 H6B 109.8 .
N3 C6 H6B 109.8 .
H6A C6 H6B 108.2 .
C5B C4B H4L 109.5 .
C5B C4B H4M 109.5 .
H4L C4B H4M 109.5 .
C5B C4B H4I 109.5 .
H4L C4B H4I 109.5 .
H4M C4B H4I 109.5 .
C6B C5B N4 109.9(18) .
C6B C5B C4B 110(3) .
N4 C5B C4B 105(2) .
C6B C5B H5L 110.6 .
N4 C5B H5L 110.6 .
C4B C5B H5L 110.6 .
N3 C6B C5B 109.0(17) .
N3 C6B H6L 109.9 .
C5B C6B H6L 109.9 .
N3 C6B H6M 109.9 .
C5B C6B H6M 109.9 .
H6L C6B H6M 108.3 .

loop_
_geom_bond_atom_site_label_1
_geom_bond_atom_site_label_2
_geom_bond_distance
_geom_bond_site_symmetry_2
Sm1 N4 2.577(5) .
Sm1 N2 2.606(5) .
Sm1 N3 2.614(5) .
Sm1 N6 2.617(5) .
Sm1 N5 2.620(6) .
Sm1 N1 2.633(6) .
Sm1 S4 2.9427(15) .
Sm1 S8 2.9744(19) .
Sm1 S6 3.201(2) .
Sm2 N11 2.576(5) .
Sm2 N9 2.597(5) .
Sm2 N12 2.599(5) .
Sm2 N7 2.600(5) .
Sm2 N10 2.609(4) .
Sm2 N8 2.661(6) .
Sm2 S5 2.9844(18) .
Sm2 S7 3.0495(17) .
Sm2 S1 3.0551(15) 8_455
As1 S2 2.1528(16) .
As1 S1 2.1610(16) .
As1 S3 2.1656(16) .
As1 S4 2.1687(15) .
As2 S5 2.1490(19) .
As2 S8 2.152(2) .
As2 S6 2.1537(19) .
As2 S7 2.1585(18) .
S1 Sm2 3.0551(15) 8_556
N1 C3 1.492(11) .
N1 H1D 0.9000 .
N1 H1E 0.9000 .
N2 C2 1.473(9) .
N2 H2B 0.9000 .
N2 H2C 0.9000 .
N7 C12 1.475(10) .
N7 H7D 0.9000 .
N7 H7E 0.9000 .
N8 C11 1.453(10) .
N8 H8B 0.9000 .
N8 H8C 0.9000 .
N9 C15 1.451(9) .
N9 H9C 0.9000 .
N9 H9D 0.9000 .
N10 C14 1.453(8) .
N10 H10D 0.9000 .
N10 H10E 0.9000 .
N11 C17 1.429(9) .
N11 H11C 0.9000 .
N11 H11D 0.9000 .
N12 C18 1.478(8) .
N12 H12B 0.9000 .
N12 H12C 0.9000 .
C1 C2 1.468(11) .
C1 H1A 0.9600 .
C1 H1B 0.9600 .
C1 H1C 0.9600 .
C2 C3 1.432(12) .
C2 H2A 0.9800 .
C3 H3A 0.9700 .
C3 H3B 0.9700 .
C13 C14 1.492(10) .
C13 H13A 0.9600 .
C13 H13B 0.9600 .
C13 H13C 0.9600 .
C14 C15 1.367(11) .
C14 H14A 0.9800 .
C15 H15A 0.9700 .
C15 H15B 0.9700 .
C16 C17 1.494(10) .
C16 H16A 0.9600 .
C16 H16B 0.9600 .
C16 H16C 0.9600 .
C17 C18 1.435(11) .
C17 H17A 0.9800 .
C18 H18A 0.9700 .
C18 H18B 0.9700 .
C7 C8 1.40(2) .
C7 H7A 0.9600 .
C7 H7B 0.9600 .
C7 H7C 0.9600 .
C8 N5 1.45(2) .
C8 C9 1.48(2) .
C8 H8A 0.9800 .
C9 N6 1.489(14) .
C9 H9A 0.9700 .
C9 H9B 0.9700 .
C7B C9B 1.57(3) .
C7B H7L 0.9600 .
C7B H7M 0.9600 .
C7B H7N 0.9600 .
C8B N5 1.55(3) .
C8B C9B 1.51(4) .
C8B H8L 0.9700 .
C8B H8M 0.9700 .
C9B N6 1.40(2) .
C9B H9L 0.9800 .
N5 H5B 0.9000 .
N5 H5C 0.9000 .
N5 H5F 0.8999 .
N5 H5G 0.8999 .
N6 H6C 0.9000 .
N6 H6D 0.9000 .
N6 H6F 0.9000 .
N6 H6G 0.8998 .
C10 C12 1.389(16) .
C10 H10A 0.9600 .
C10 H10B 0.9600 .
C10 H10C 0.9600 .
C10B C11 1.559(15) .
C10B H10F 0.9600 .
C10B H10G 0.9600 .
C10B H10H 0.9600 .
C11 C12 1.431(11) .
C11 H11A 0.9700 .
C11 H11B 0.9700 .
C11 H11F 0.9800 .
C12 H12A 0.9800 .
C12 H12F 0.9700 .
C12 H12G 0.9700 .
N3 C6B 1.47(2) .
N3 C6 1.512(16) .
N3 H3C 0.9000 .
N3 H3D 0.9000 .
N3 H3G 0.8999 .
N3 H3H 0.9000 .
N4 C5 1.399(16) .
N4 C5B 1.53(2) .
N4 H4G 0.9000 .
N4 H4H 0.9000 .
N4 H4D 0.9000 .
N4 H4E 0.9000 .
C4 C5 1.650(14) .
C4 H4A 0.9600 .
C4 H4B 0.9600 .
C4 H4C 0.9600 .
C5 C6 1.49(3) .
C5 H5A 0.9800 .
C6 H6A 0.9700 .
C6 H6B 0.9700 .
C4B C5B 1.651(15) .
C4B H4L 0.9600 .
C4B H4M 0.9600 .
C4B H4I 0.9600 .
C5B C6B 1.48(4) .
C5B H5L 0.9800 .
C6B H6L 0.9700 .
C6B H6M 0.9700 .
